data_9000488
loop_
_publ_author_name
'Takeuchi, Y.'
'Kudoh, Y.'
'Yamanaka, T.'

_publ_section_title
;
 Crystal chemistry of the serandite-pectolite series and related minerals
;
_journal_name_full 'American Mineralogist'
_journal_page_first 229
_journal_page_last 237
_journal_volume 61
_journal_year 1976
_chemical_formula_sum 'Ca0.18 Mn1.82 Na O9 Si3'
_chemical_name_mineral Serandite
_space_group_IT_number 2
_symmetry_space_group_name_Hall '-P 1'
_symmetry_space_group_name_H-M 'P -1'
_cell_angle_alpha 90.53
_cell_angle_beta 94.12
_cell_angle_gamma 102.75
_cell_length_a 7.683
_cell_length_b 6.889
_cell_length_c 6.747
_cell_formula_units_Z 2
_cell_volume 347.285
_database_code_amcsd 0000499
_exptl_crystal_density_diffrn 3.428
_cod_original_formula_sum '(Mn1.82 Ca.18) Na Si3 O9'
_cod_database_code 9000488

loop_
_space_group_symop_operation_xyz
x,y,z
-x,-y,-z

loop_
_atom_site_aniso_label
_atom_site_aniso_U_11
_atom_site_aniso_U_22
_atom_site_aniso_U_33
_atom_site_aniso_U_12
_atom_site_aniso_U_13
_atom_site_aniso_U_23
Mn1 0.00877 0.00777 0.00665 0.00178 0.00127 0.00069
Ca1 0.00877 0.00777 0.00665 0.00178 0.00127 0.00069
Mn2 0.00849 0.00869 0.00688 0.00280 0.00076 -0.00023
Ca2 0.00849 0.00869 0.00688 0.00280 0.00076 -0.00023
Na 0.01301 0.02194 0.01674 0.00305 0.00280 -0.00046
Si1 0.00764 0.00571 0.00665 0.00203 -0.00051 -0.00046
Si2 0.00764 0.00617 0.00573 0.00229 0.00229 -0.00046
Si3 0.00566 0.00777 0.00573 0.00153 0.00051 0.00023
O1 0.00849 0.01211 0.01238 0.00203 0.00382 0.00114
O2 0.00962 0.01211 0.00917 0.00153 -0.00051 -0.00046
O3 0.01838 0.01097 0.01009 0.00763 0.00255 -0.00069
O4 0.01754 0.00983 0.01009 0.00331 0.00382 0.00069
O5 0.00933 0.01371 0.00665 0.00178 -0.00051 0.00069
O6 0.00990 0.01280 0.00940 0.00381 -0.00102 -0.00160
O7 0.00990 0.01120 0.01101 0.00254 0.00000 0.00481
O8 0.00933 0.01074 0.01307 0.00407 0.00025 -0.00389
O9 0.01358 0.00754 0.01238 0.00254 0.00076 0.00092

loop_
_atom_site_label
_atom_site_fract_x
_atom_site_fract_y
_atom_site_fract_z
_atom_site_occupancy
Mn1 0.85270 0.59430 0.13630 0.84000
Ca1 0.85270 0.59430 0.13630 0.16000
Mn2 0.84970 0.08400 0.13320 0.98000
Ca2 0.84970 0.08400 0.13320 0.02000
Na 0.55740 0.25480 0.35180 1.00000
Si1 0.21660 0.40250 0.34140 1.00000
Si2 0.20710 0.95270 0.35060 1.00000
Si3 0.45460 0.73890 0.14290 1.00000
O1 0.66430 0.79530 0.11460 1.00000
O2 0.32350 0.70790 -0.05680 1.00000
O3 0.18090 0.49520 0.55340 1.00000
O4 0.15990 0.84580 0.55680 1.00000
O5 0.06110 0.39080 0.16830 1.00000
O6 0.05310 0.89300 0.17270 1.00000
O7 0.40770 0.53310 0.27390 1.00000
O8 0.39740 0.90520 0.28800 1.00000
O9 0.26140 0.18990 0.39280 1.00000

loop_
_cod_related_entry_id
_cod_related_entry_database
_cod_related_entry_code
1 AMCSD 0000499
